data_7218544
loop_
_publ_author_name
'Zhou, Jia-Jia'
'Yu, Xin'
'Zhao, Ying-Chun'
'Xiao, Xin'
'Zhang, Yun-Qian'
'Xue, Sai-Feng'
'Tao, Zhu'
'Liu, Jing-Xin'
'Zhu, Qian-Jiang'

_publ_section_title
;
 Coordination of Ln3+in ortho-tetramethyl-substituted cucurbituril
 supramolecular assemblies formed in the presence of cadmium nitrate:
 potential applications for isolation of heavier lanthanides
;
_journal_issue 46
_journal_name_full CrystEngComm
_journal_page_first 10674
_journal_paper_doi 10.1039/C4CE00870G
_journal_volume 16
_journal_year 2014
_chemical_formula_moiety 'C40 H54 N25 Eu O20, N O3, Cl, 6(H2 O)'
_chemical_formula_sum 'C40 H66 Cl Eu N26 O29'
_chemical_formula_weight 1562.60
_chemical_name_systematic
;
 ?
;
_space_group_IT_number 33
_symmetry_cell_setting orthorhombic
_symmetry_space_group_name_Hall 'P -2n -2ac'
_symmetry_space_group_name_H-M 'P c 21 n'
_atom_sites_solution_hydrogens geom
_atom_sites_solution_primary direct
_atom_sites_solution_secondary difmap
_audit_creation_method SHELXL-97
_cell_angle_alpha 90.00
_cell_angle_beta 90.00
_cell_angle_gamma 90.00
_cell_formula_units_Z 4
_cell_length_a 14.641(3)
_cell_length_b 17.416(4)
_cell_length_c 23.351(5)
_cell_measurement_temperature 223(2)
_cell_volume 5954(2)
_computing_structure_refinement 'SHELXL-97 (Sheldrick, 1997)'
_diffrn_ambient_temperature 223(2)
_diffrn_measured_fraction_theta_full 0.999
_diffrn_measured_fraction_theta_max 0.999
_diffrn_measurement_device_type 'Bruker Smart Apex2 CCD Detector'
_diffrn_measurement_method '\f and \w scan'
_diffrn_radiation_monochromator graphite
_diffrn_radiation_source 'fine-focus sealed tube'
_diffrn_radiation_type MoK\a
_diffrn_radiation_wavelength 0.71073
_diffrn_reflns_av_R_equivalents 0.0706
_diffrn_reflns_av_sigmaI/netI 0.0713
_diffrn_reflns_limit_h_max 17
_diffrn_reflns_limit_h_min -15
_diffrn_reflns_limit_k_max 20
_diffrn_reflns_limit_k_min -20
_diffrn_reflns_limit_l_max 27
_diffrn_reflns_limit_l_min -27
_diffrn_reflns_number 39356
_diffrn_reflns_theta_full 25.10
_diffrn_reflns_theta_max 25.10
_diffrn_reflns_theta_min 1.64
_exptl_absorpt_coefficient_mu 1.211
_exptl_absorpt_correction_T_max 0.7516
_exptl_absorpt_correction_T_min 0.6979
_exptl_absorpt_correction_type multi-scan
_exptl_absorpt_process_details 'SADABS (Bruker, 2008)'
_exptl_crystal_colour colorless
_exptl_crystal_density_diffrn 1.743
_exptl_crystal_density_method 'not measured'
_exptl_crystal_description prism
_exptl_crystal_F_000 3200
_exptl_crystal_size_max 0.32
_exptl_crystal_size_mid 0.27
_exptl_crystal_size_min 0.25
_platon_squeeze_details
;
;
_refine_diff_density_max 1.440
_refine_diff_density_min -0.663
_refine_diff_density_rms 0.107
_refine_ls_abs_structure_details 'Flack H D (1983), Acta Cryst. A39, 876-881'
_refine_ls_abs_structure_Flack 0.551(13)
_refine_ls_extinction_method none
_refine_ls_goodness_of_fit_ref 1.019
_refine_ls_hydrogen_treatment constr
_refine_ls_matrix_type full
_refine_ls_number_parameters 831
_refine_ls_number_reflns 10497
_refine_ls_number_restraints 5
_refine_ls_restrained_S_all 1.018
_refine_ls_R_factor_all 0.0670
_refine_ls_R_factor_gt 0.0541
_refine_ls_shift/su_max 0.003
_refine_ls_shift/su_mean 0.000
_refine_ls_structure_factor_coef Fsqd
_refine_ls_weighting_details 'calc w=1/[\s^2^(Fo^2^)+(0.0943P)^2^+0.0000P] where P=(Fo^2^+2Fc^2^)/3'
_refine_ls_weighting_scheme calc
_refine_ls_wR_factor_gt 0.1421
_refine_ls_wR_factor_ref 0.1515
_reflns_number_gt 8393
_reflns_number_total 10497
_reflns_threshold_expression >2sigma(I)
_cod_data_source_file c4ce00870g2.cif
_cod_data_source_block 07Eu
_cod_depositor_comments 'Adding full bibliography for 7218542--7218552.cif.'
_cod_database_code 7218544

loop_
_symmetry_equiv_pos_as_xyz
'x, y, z'
'-x, y+1/2, -z'
'-x+1/2, y, z+1/2'
'x+1/2, y+1/2, -z+1/2'

loop_
_atom_site_label
_atom_site_type_symbol
_atom_site_fract_x
_atom_site_fract_y
_atom_site_fract_z
_atom_site_U_iso_or_equiv
_atom_site_adp_type
_atom_site_occupancy
_atom_site_symmetry_multiplicity
_atom_site_calc_flag
_atom_site_refinement_flags
_atom_site_disorder_assembly
_atom_site_disorder_group
Cl1 Cl 0.7218(4) 0.8890(11) -0.2579(6) 0.301(10) Uani 0.809(13) 1 d P A 1
Cl1' Cl 0.7269(9) 0.8414(11) -0.2083(6) 0.068(7) Uani 0.191(13) 1 d P A 2
N26 N -0.2774(5) 0.9023(4) -0.0019(3) 0.068(3) Uani 1 1 d D . .
O16 O -0.3245(9) 0.8485(7) 0.0176(5) 0.174(6) Uani 1 1 d D . .
O17 O -0.2007(5) 0.9190(5) 0.0179(4) 0.086(3) Uani 1 1 d D . .
O18 O -0.3020(7) 0.9442(8) -0.0425(5) 0.178(7) Uani 1 1 d D . .
O1W O 0.2325(3) 0.8034(5) 0.1848(2) 0.0435(13) Uani 1 1 d . . .
O2W O 0.0687(3) 0.8007(5) 0.12406(19) 0.0438(12) Uani 1 1 d . . .
O3W O 0.1891(6) 0.9293(4) 0.1119(3) 0.0505(18) Uani 1 1 d . . .
O4W O 0.3678(4) 0.8597(4) 0.0857(2) 0.0411(14) Uani 1 1 d . . .
O5W O 0.2049(4) 0.8796(4) -0.0005(3) 0.0463(15) Uani 1 1 d . . .
N25 N 0.2762(4) 0.6466(4) 0.1343(3) 0.0401(18) Uani 1 1 d . . .
O13 O 0.1968(4) 0.6654(4) 0.1193(3) 0.0433(17) Uani 1 1 d . . .
O14 O 0.3389(4) 0.6937(4) 0.1215(3) 0.0453(14) Uani 1 1 d . . .
O15 O 0.2915(4) 0.5869(4) 0.1606(3) 0.0524(17) Uani 1 1 d . . .
Eu1 Eu 0.220354(19) 0.79717(7) 0.082254(12) 0.02884(12) Uani 1 1 d . . .
C1 C 0.0871(5) 0.7021(4) -0.0277(3) 0.0261(16) Uani 1 1 d . . .
C2 C -0.0038(5) 0.6682(5) -0.1065(3) 0.0347(18) Uani 1 1 d . . .
C3 C 0.0848(6) 0.6180(5) -0.1065(3) 0.040(2) Uani 1 1 d . . .
C4 C 0.0780(6) 0.6931(5) -0.1922(4) 0.040(2) Uani 1 1 d . . .
C5 C 0.2146(4) 0.6090(5) -0.0307(3) 0.0304(17) Uani 1 1 d . . .
H5A H 0.2161 0.6184 0.0107 0.036 Uiso 1 1 calc R . .
H5B H 0.2121 0.5534 -0.0365 0.036 Uiso 1 1 calc R . .
C6 C 0.2130(5) 0.6091(5) -0.1824(4) 0.039(2) Uani 1 1 d . . .
H6A H 0.2094 0.5537 -0.1755 0.047 Uiso 1 1 calc R . .
H6B H 0.2128 0.6169 -0.2239 0.047 Uiso 1 1 calc R . .
C7 C 0.3391(5) 0.7023(5) -0.0346(3) 0.0310(17) Uani 1 1 d . . .
C8 C 0.3421(5) 0.6086(5) -0.1075(3) 0.0357(18) Uani 1 1 d . . .
C9 C 0.4345(5) 0.6569(5) -0.1080(3) 0.0372(19) Uani 1 1 d . . .
C10 C 0.3591(5) 0.6767(5) -0.1939(3) 0.0330(18) Uani 1 1 d . . .
C11 C 0.4843(5) 0.7713(5) -0.0422(3) 0.036(2) Uani 1 1 d . . .
H11A H 0.4669 0.7864 -0.0033 0.043 Uiso 1 1 calc R . .
H11B H 0.5435 0.7453 -0.0399 0.043 Uiso 1 1 calc R . .
C12 C 0.5131(6) 0.7284(5) -0.1918(4) 0.037(2) Uani 1 1 d . . .
H12A H 0.5712 0.7059 -0.1794 0.044 Uiso 1 1 calc R . .
H12B H 0.5093 0.7228 -0.2335 0.044 Uiso 1 1 calc R . .
C13 C 0.4780(5) 0.9129(5) -0.0554(3) 0.0311(17) Uani 1 1 d . . .
C14 C 0.5539(5) 0.8405(5) -0.1263(3) 0.0357(19) Uani 1 1 d . . .
H14 H 0.6141 0.8173 -0.1180 0.043 Uiso 1 1 calc R . .
C15 C 0.5623(5) 0.9261(5) -0.1400(3) 0.0304(17) Uani 1 1 d . . .
H15 H 0.6268 0.9431 -0.1406 0.036 Uiso 1 1 calc R . .
C16 C 0.4981(6) 0.8628(6) -0.2198(3) 0.038(2) Uani 1 1 d . . .
C17 C 0.5193(6) 1.0458(6) -0.0820(3) 0.040(2) Uani 1 1 d . . .
H17A H 0.5798 1.0637 -0.0940 0.048 Uiso 1 1 calc R . .
H17B H 0.5136 1.0542 -0.0406 0.048 Uiso 1 1 calc R . .
C18 C 0.5186(5) 1.0042(5) -0.2295(3) 0.0364(19) Uani 1 1 d . . .
H18A H 0.5770 1.0309 -0.2248 0.044 Uiso 1 1 calc R . .
H18B H 0.5121 0.9909 -0.2701 0.044 Uiso 1 1 calc R . .
C19 C 0.3774(6) 1.1225(5) -0.0825(3) 0.0355(19) Uani 1 1 d . . .
C20 C 0.4548(5) 1.1152(5) -0.1720(3) 0.0370(19) Uani 1 1 d . . .
H20 H 0.5085 1.1485 -0.1788 0.044 Uiso 1 1 calc R . .
C21 C 0.3623(5) 1.1598(5) -0.1784(3) 0.0381(19) Uani 1 1 d . . .
H21 H 0.3731 1.2126 -0.1925 0.046 Uiso 1 1 calc R . .
C22 C 0.3647(6) 1.0574(6) -0.2415(3) 0.048(2) Uani 1 1 d . . .
C23 C 0.2444(6) 1.2037(5) -0.1066(4) 0.044(2) Uani 1 1 d . . .
H23A H 0.2469 1.2160 -0.0657 0.053 Uiso 1 1 calc R . .
H23B H 0.2438 1.2522 -0.1279 0.053 Uiso 1 1 calc R . .
C24 C 0.2302(5) 1.1414(4) -0.2482(4) 0.0290(17) Uani 1 1 d . . .
H24A H 0.2330 1.1974 -0.2525 0.035 Uiso 1 1 calc R . .
H24B H 0.2272 1.1191 -0.2867 0.035 Uiso 1 1 calc R . .
C25 C 0.1170(6) 1.1179(5) -0.0796(3) 0.036(2) Uani 1 1 d . . .
C26 C 0.1110(5) 1.1671(5) -0.1715(3) 0.0346(18) Uani 1 1 d . . .
H26 H 0.1020 1.2212 -0.1833 0.042 Uiso 1 1 calc R . .
C27 C 0.0183(5) 1.1275(5) -0.1586(3) 0.0400(19) Uani 1 1 d . . .
H27 H -0.0326 1.1648 -0.1561 0.048 Uiso 1 1 calc R . .
C28 C 0.0840(6) 1.0707(6) -0.2393(3) 0.044(2) Uani 1 1 d . . .
C29 C -0.0340(6) 1.0540(5) -0.0686(3) 0.0382(19) Uani 1 1 d . . .
H29A H -0.0174 1.0572 -0.0280 0.046 Uiso 1 1 calc R . .
H29B H -0.0917 1.0818 -0.0738 0.046 Uiso 1 1 calc R . .
C30 C -0.0715(5) 1.0307(5) -0.2163(3) 0.041(2) Uani 1 1 d . . .
H30A H -0.0750 1.0198 -0.2574 0.049 Uiso 1 1 calc R . .
H30B H -0.1255 1.0610 -0.2060 0.049 Uiso 1 1 calc R . .
C31 C -0.0206(5) 0.9159(5) -0.0483(3) 0.0335(18) Uani 1 1 d . . .
C32 C -0.1096(5) 0.9493(6) -0.1276(3) 0.042(2) Uani 1 1 d . . .
H32 H -0.1709 0.9726 -0.1232 0.051 Uiso 1 1 calc R . .
C33 C -0.1113(6) 0.8605(6) -0.1189(3) 0.046(2) Uani 1 1 d . . .
H33 H -0.1742 0.8410 -0.1136 0.055 Uiso 1 1 calc R . .
C34 C -0.0578(6) 0.8898(6) -0.2120(4) 0.045(2) Uani 1 1 d . . .
C35 C -0.0535(5) 0.7785(4) -0.0359(3) 0.033(2) Uani 1 1 d . . .
H35A H -0.1147 0.7557 -0.0361 0.040 Uiso 1 1 calc R . .
H35B H -0.0381 0.7909 0.0039 0.040 Uiso 1 1 calc R . .
C36 C -0.0730(6) 0.7524(6) -0.1876(4) 0.048(3) Uani 1 1 d . . .
H36A H -0.0691 0.7481 -0.2293 0.058 Uiso 1 1 calc R . .
H36B H -0.1317 0.7304 -0.1757 0.058 Uiso 1 1 calc R . .
C37 C -0.0934(7) 0.6261(7) -0.1003(5) 0.059(3) Uani 1 1 d . . .
H37A H -0.0955 0.6009 -0.0633 0.088 Uiso 1 1 calc R . .
H37B H -0.0987 0.5880 -0.1304 0.088 Uiso 1 1 calc R . .
H37C H -0.1434 0.6624 -0.1032 0.088 Uiso 1 1 calc R . .
C38 C 0.0714(7) 0.5327(6) -0.1081(4) 0.048(2) Uani 1 1 d . . .
H38A H 0.0416 0.5161 -0.0731 0.072 Uiso 1 1 calc R . .
H38B H 0.1303 0.5075 -0.1114 0.072 Uiso 1 1 calc R . .
H38C H 0.0337 0.5192 -0.1407 0.072 Uiso 1 1 calc R . .
C39 C 0.3531(7) 0.5233(5) -0.1080(4) 0.050(2) Uani 1 1 d . . .
H39A H 0.3832 0.5077 -0.1432 0.076 Uiso 1 1 calc R . .
H39B H 0.2935 0.4992 -0.1058 0.076 Uiso 1 1 calc R . .
H39C H 0.3898 0.5076 -0.0755 0.076 Uiso 1 1 calc R . .
C40 C 0.5231(8) 0.6105(8) -0.0915(4) 0.055(3) Uani 1 1 d . . .
H40A H 0.5178 0.5922 -0.0524 0.082 Uiso 1 1 calc R . .
H40B H 0.5761 0.6437 -0.0947 0.082 Uiso 1 1 calc R . .
H40C H 0.5300 0.5671 -0.1171 0.082 Uiso 1 1 calc R . .
N1 N 0.0125(5) 0.7210(4) -0.0576(3) 0.0343(15) Uani 1 1 d . . .
N2 N 0.1327(4) 0.6428(4) -0.0538(2) 0.0333(15) Uani 1 1 d . . .
N3 N 0.0011(4) 0.7066(4) -0.1620(3) 0.0370(16) Uani 1 1 d . . .
N4 N 0.1308(4) 0.6450(4) -0.1586(3) 0.0353(15) Uani 1 1 d . . .
N5 N 0.2977(4) 0.6379(4) -0.0556(3) 0.0321(15) Uani 1 1 d . . .
N6 N 0.4174(4) 0.7172(4) -0.0636(3) 0.0315(14) Uani 1 1 d . . .
N7 N 0.2987(4) 0.6367(4) -0.1600(3) 0.0365(16) Uani 1 1 d . . .
N8 N 0.4373(4) 0.6847(4) -0.1653(3) 0.0361(16) Uani 1 1 d . . .
N9 N 0.4946(5) 0.8390(4) -0.0761(3) 0.0350(16) Uani 1 1 d . . .
N10 N 0.5103(5) 0.9639(5) -0.0945(3) 0.0345(19) Uani 1 1 d . . .
N11 N 0.5133(4) 0.8080(5) -0.1780(2) 0.0402(18) Uani 1 1 d . . .
N12 N 0.5205(4) 0.9325(4) -0.1953(2) 0.0347(15) Uani 1 1 d . . .
N13 N 0.4484(5) 1.0893(4) -0.1122(3) 0.0430(18) Uani 1 1 d . . .
N14 N 0.3262(4) 1.1611(4) -0.1220(3) 0.0364(15) Uani 1 1 d . . .
N15 N 0.4473(4) 1.0544(4) -0.2139(3) 0.0387(16) Uani 1 1 d . . .
N16 N 0.3139(5) 1.1151(4) -0.2202(3) 0.0406(16) Uani 1 1 d . . .
N17 N 0.1597(4) 1.1625(4) -0.1183(3) 0.0384(16) Uani 1 1 d . . .
N18 N 0.0384(5) 1.0920(5) -0.1034(3) 0.0421(18) Uani 1 1 d . . .
N19 N 0.1481(4) 1.1218(4) -0.2178(3) 0.0418(17) Uani 1 1 d . . .
N20 N 0.0077(4) 1.0754(4) -0.2057(3) 0.0389(16) Uani 1 1 d . . .
N21 N -0.0478(5) 0.9737(4) -0.0838(3) 0.0336(16) Uani 1 1 d . . .
N22 N -0.0558(5) 0.8486(4) -0.0685(3) 0.0401(17) Uani 1 1 d . . .
N23 N -0.0748(4) 0.9571(4) -0.1847(3) 0.0392(16) Uani 1 1 d . . .
N24 N -0.0715(6) 0.8336(5) -0.1719(3) 0.0417(19) Uani 1 1 d . . .
O1 O 0.1122(3) 0.7335(3) 0.0172(2) 0.0352(12) Uani 1 1 d . . .
O2 O 0.3101(4) 0.7401(4) 0.0064(2) 0.0415(14) Uani 1 1 d . . .
O3 O 0.4385(4) 0.9284(3) -0.0120(2) 0.0448(14) Uani 1 1 d . . .
O4 O 0.3678(4) 1.1200(4) -0.0322(2) 0.0445(14) Uani 1 1 d . . .
O5 O 0.1416(4) 1.1037(4) -0.0304(2) 0.0549(17) Uani 1 1 d . . .
O6 O 0.0253(4) 0.9235(3) -0.0051(2) 0.0409(13) Uani 1 1 d . . .
O7 O 0.0980(4) 0.7148(4) -0.2381(2) 0.0495(15) Uani 1 1 d . . .
O8 O 0.3433(4) 0.6978(3) -0.2426(2) 0.0417(14) Uani 1 1 d . . .
O9 O 0.4734(4) 0.8511(4) -0.2670(2) 0.0536(17) Uani 1 1 d . . .
O10 O 0.3429(4) 1.0132(4) -0.2811(2) 0.0464(15) Uani 1 1 d . . .
O11 O 0.0930(4) 1.0321(4) -0.2814(2) 0.0517(17) Uani 1 1 d . . .
O12 O -0.0342(5) 0.8805(4) -0.2606(3) 0.065(2) Uani 1 1 d . . .

loop_
_atom_site_aniso_label
_atom_site_aniso_U_11
_atom_site_aniso_U_22
_atom_site_aniso_U_33
_atom_site_aniso_U_23
_atom_site_aniso_U_13
_atom_site_aniso_U_12
Cl1 0.063(4) 0.55(3) 0.291(16) 0.055(17) 0.054(5) 0.035(7)
Cl1' 0.058(9) 0.099(13) 0.048(9) 0.026(8) 0.018(6) 0.017(7)
N26 0.087(7) 0.067(7) 0.049(5) -0.009(5) -0.008(5) -0.001(5)
O16 0.199(13) 0.149(11) 0.175(13) 0.017(10) -0.075(11) -0.089(11)
O17 0.079(5) 0.100(7) 0.077(6) 0.000(5) -0.033(5) -0.001(5)
O18 0.099(7) 0.33(2) 0.103(9) 0.085(12) -0.061(7) -0.014(10)
O1W 0.052(3) 0.051(4) 0.027(2) 0.004(4) -0.003(2) -0.016(4)
O2W 0.040(3) 0.060(3) 0.031(2) 0.002(4) 0.002(2) 0.012(4)
O3W 0.078(5) 0.033(4) 0.040(4) -0.004(3) 0.015(4) 0.008(4)
O4W 0.048(3) 0.044(4) 0.032(3) -0.003(2) -0.001(2) -0.008(3)
O5W 0.056(3) 0.047(4) 0.036(3) 0.004(3) -0.004(3) -0.003(3)
N25 0.047(4) 0.040(5) 0.033(4) 0.004(3) 0.001(3) 0.004(3)
O13 0.032(3) 0.052(4) 0.046(4) -0.001(3) -0.014(3) 0.007(3)
O14 0.035(3) 0.051(4) 0.050(4) 0.009(3) -0.001(3) -0.010(3)
O15 0.051(4) 0.043(4) 0.064(4) 0.013(3) 0.007(3) 0.016(3)
Eu1 0.03095(18) 0.0320(2) 0.02360(17) -0.0013(2) 0.00330(12) -0.0012(3)
C1 0.039(4) 0.017(4) 0.023(4) 0.000(3) -0.005(3) -0.008(3)
C2 0.033(4) 0.040(5) 0.031(4) -0.008(4) -0.008(3) -0.007(4)
C3 0.054(5) 0.046(5) 0.022(4) 0.001(4) -0.007(4) -0.023(4)
C4 0.046(5) 0.039(5) 0.034(5) -0.013(4) 0.000(4) -0.008(4)
C5 0.038(4) 0.027(4) 0.027(4) 0.005(3) 0.008(3) 0.000(3)
C6 0.061(5) 0.030(5) 0.028(4) -0.010(4) 0.005(4) 0.004(4)
C7 0.031(4) 0.038(5) 0.024(4) -0.002(3) 0.002(3) 0.003(3)
C8 0.047(5) 0.039(5) 0.021(4) 0.005(3) 0.003(3) 0.012(4)
C9 0.043(5) 0.040(5) 0.029(4) -0.008(4) 0.006(3) 0.011(4)
C10 0.042(4) 0.028(4) 0.029(4) -0.010(3) -0.002(3) 0.014(3)
C11 0.028(4) 0.053(6) 0.026(4) 0.000(3) 0.000(3) -0.002(3)
C12 0.040(4) 0.043(6) 0.029(4) -0.001(4) 0.010(4) 0.011(4)
C13 0.022(4) 0.045(5) 0.027(4) 0.006(4) 0.000(3) -0.004(3)
C14 0.034(4) 0.056(5) 0.017(3) 0.002(4) 0.003(3) -0.004(4)
C15 0.032(4) 0.038(5) 0.021(3) 0.003(3) 0.005(3) 0.005(3)
C16 0.042(5) 0.062(6) 0.009(4) 0.004(4) -0.002(3) -0.007(4)
C17 0.041(5) 0.044(5) 0.036(4) -0.008(4) -0.015(4) -0.004(4)
C18 0.028(4) 0.057(6) 0.024(4) 0.008(4) 0.003(3) 0.002(4)
C19 0.037(4) 0.037(5) 0.033(5) -0.005(4) 0.000(3) -0.006(4)
C20 0.039(4) 0.044(5) 0.028(4) 0.006(4) -0.001(3) -0.009(4)
C21 0.039(4) 0.046(5) 0.029(4) 0.016(4) -0.005(3) -0.002(4)
C22 0.046(5) 0.068(7) 0.029(4) 0.018(5) -0.004(4) -0.013(5)
C23 0.041(4) 0.038(5) 0.052(5) -0.013(4) 0.002(4) 0.011(4)
C24 0.044(5) 0.011(4) 0.032(4) 0.000(3) -0.009(3) 0.008(3)
C25 0.039(5) 0.043(5) 0.026(4) -0.010(4) -0.006(3) 0.011(4)
C26 0.043(4) 0.028(4) 0.034(4) 0.005(3) -0.004(4) 0.006(3)
C27 0.043(4) 0.040(5) 0.037(4) 0.012(4) -0.001(4) 0.013(4)
C28 0.043(5) 0.060(6) 0.029(4) 0.010(4) -0.004(4) 0.016(4)
C29 0.037(4) 0.042(5) 0.036(4) 0.004(4) 0.001(4) 0.004(4)
C30 0.034(4) 0.052(6) 0.037(4) 0.011(4) -0.014(3) -0.011(4)
C31 0.026(4) 0.039(5) 0.035(4) -0.005(4) 0.007(3) 0.009(4)
C32 0.022(4) 0.068(7) 0.036(5) 0.014(4) -0.002(3) 0.014(4)
C33 0.033(4) 0.076(7) 0.028(4) 0.002(4) -0.008(3) 0.010(4)
C34 0.050(5) 0.052(6) 0.033(5) 0.007(4) -0.010(4) 0.000(5)
C35 0.034(4) 0.043(6) 0.024(3) -0.007(3) 0.005(3) 0.002(3)
C36 0.035(5) 0.065(8) 0.044(5) 0.006(5) -0.021(4) -0.005(5)
C37 0.054(6) 0.066(8) 0.056(6) -0.009(6) -0.004(5) -0.013(6)
C38 0.065(6) 0.051(6) 0.028(4) 0.005(4) -0.004(4) -0.001(5)
C39 0.071(6) 0.045(6) 0.035(5) -0.016(4) 0.007(4) -0.004(5)
C40 0.047(6) 0.085(9) 0.031(5) -0.005(5) -0.008(4) 0.029(6)
N1 0.042(4) 0.040(4) 0.020(3) -0.012(3) -0.002(3) 0.002(3)
N2 0.037(3) 0.042(4) 0.021(3) 0.000(3) -0.005(3) -0.006(3)
N3 0.046(4) 0.039(4) 0.026(3) 0.002(3) -0.005(3) 0.001(3)
N4 0.026(3) 0.047(4) 0.033(3) -0.001(3) 0.003(3) -0.002(3)
N5 0.041(3) 0.036(4) 0.020(3) 0.000(3) 0.006(3) 0.006(3)
N6 0.034(3) 0.035(4) 0.026(3) -0.006(3) 0.007(3) 0.003(3)
N7 0.031(3) 0.057(5) 0.022(3) -0.002(3) 0.001(3) -0.001(3)
N8 0.043(4) 0.042(4) 0.023(3) 0.001(3) 0.003(3) 0.005(3)
N9 0.037(4) 0.047(4) 0.021(3) -0.001(3) 0.009(3) -0.004(3)
N10 0.028(4) 0.053(5) 0.023(3) -0.006(3) 0.001(3) -0.003(4)
N11 0.042(3) 0.053(6) 0.026(3) -0.005(4) -0.001(2) -0.008(4)
N12 0.030(3) 0.047(4) 0.026(3) 0.005(3) -0.001(3) -0.005(3)
N13 0.041(4) 0.053(5) 0.035(4) 0.011(3) 0.008(3) 0.011(3)
N14 0.035(4) 0.040(4) 0.034(4) -0.005(3) -0.002(3) 0.003(3)
N15 0.039(4) 0.051(5) 0.027(3) -0.004(3) -0.004(3) 0.001(3)
N16 0.039(4) 0.053(5) 0.030(4) -0.002(3) 0.004(3) 0.008(4)
N17 0.040(4) 0.043(4) 0.032(3) 0.008(3) 0.000(3) 0.010(3)
N18 0.043(4) 0.048(5) 0.035(4) 0.001(4) 0.001(3) 0.001(4)
N19 0.040(4) 0.050(5) 0.035(4) 0.001(3) 0.002(3) 0.006(4)
N20 0.040(4) 0.047(4) 0.030(4) 0.006(3) -0.001(3) 0.005(3)
N21 0.034(4) 0.034(4) 0.033(4) 0.004(3) 0.004(3) 0.004(3)
N22 0.040(4) 0.041(4) 0.039(4) -0.005(3) -0.010(3) 0.008(3)
N23 0.041(4) 0.046(4) 0.031(3) 0.003(3) 0.000(3) 0.010(3)
N24 0.053(4) 0.042(5) 0.031(4) -0.002(3) -0.010(3) 0.007(3)
O1 0.038(3) 0.041(3) 0.027(3) -0.007(2) 0.002(2) 0.006(2)
O2 0.042(3) 0.053(4) 0.029(3) -0.007(3) 0.006(2) -0.001(3)
O3 0.052(3) 0.048(4) 0.034(3) 0.003(3) 0.017(3) -0.003(3)
O4 0.047(3) 0.064(4) 0.023(3) 0.001(3) 0.002(2) 0.001(3)
O5 0.052(4) 0.082(5) 0.031(3) 0.011(3) -0.005(3) -0.006(3)
O6 0.045(3) 0.053(4) 0.025(3) 0.000(3) -0.008(2) 0.004(3)
O7 0.068(4) 0.059(4) 0.022(3) 0.006(3) -0.006(3) -0.005(3)
O8 0.048(3) 0.052(4) 0.025(3) 0.013(3) 0.004(2) 0.000(3)
O9 0.058(4) 0.075(5) 0.028(3) 0.003(3) -0.011(3) -0.005(3)
O10 0.048(3) 0.059(4) 0.033(3) -0.006(3) -0.009(3) -0.004(3)
O11 0.052(4) 0.079(5) 0.024(3) -0.016(3) -0.001(3) 0.013(3)
O12 0.098(5) 0.072(5) 0.026(3) 0.004(3) 0.008(3) 0.020(4)

loop_
_atom_type_symbol
_atom_type_description
_atom_type_scat_dispersion_real
_atom_type_scat_dispersion_imag
_atom_type_scat_source
C C 0.0033 0.0016 'International Tables Vol C Tables 4.2.6.8 and 6.1.1.4'
H H 0.0000 0.0000 'International Tables Vol C Tables 4.2.6.8 and 6.1.1.4'
N N 0.0061 0.0033 'International Tables Vol C Tables 4.2.6.8 and 6.1.1.4'
O O 0.0106 0.0060 'International Tables Vol C Tables 4.2.6.8 and 6.1.1.4'
Eu Eu -0.1578 3.6682 'International Tables Vol C Tables 4.2.6.8 and 6.1.1.4'
Cl Cl 0.1484 0.1585 'International Tables Vol C Tables 4.2.6.8 and 6.1.1.4'

loop_
_geom_angle_atom_site_label_1
_geom_angle_atom_site_label_2
_geom_angle_atom_site_label_3
_geom_angle
O17 N26 O18 113.8(8)
O17 N26 O16 122.4(9)
O18 N26 O16 123.8(10)
O15 N25 O13 121.9(7)
O15 N25 O14 122.3(7)
O13 N25 O14 115.8(7)
O15 N25 Eu1 172.3(5)
O13 N25 Eu1 53.7(4)
O14 N25 Eu1 62.4(4)
N25 O13 Eu1 102.1(5)
N25 O14 Eu1 92.7(4)
O1W Eu1 O5W 140.9(3)
O1W Eu1 O2 135.0(2)
O5W Eu1 O2 73.2(2)
O1W Eu1 O4W 83.17(17)
O5W Eu1 O4W 80.94(19)
O2 Eu1 O4W 74.00(19)
O1W Eu1 O2W 70.46(16)
O5W Eu1 O2W 102.7(2)
O2 Eu1 O2W 143.4(2)
O4W Eu1 O2W 142.3(2)
O1W Eu1 O3W 71.9(3)
O5W Eu1 O3W 69.5(2)
O2 Eu1 O3W 134.1(2)
O4W Eu1 O3W 74.6(2)
O2W Eu1 O3W 72.0(3)
O1W Eu1 O1 133.09(19)
O5W Eu1 O1 73.37(19)
O2 Eu1 O1 73.31(18)
O4W Eu1 O1 142.97(16)
O2W Eu1 O1 70.75(18)
O3W Eu1 O1 118.6(2)
O1W Eu1 O13 72.8(3)
O5W Eu1 O13 144.7(2)
O2 Eu1 O13 87.1(2)
O4W Eu1 O13 122.0(2)
O2W Eu1 O13 75.9(2)
O3W Eu1 O13 138.32(17)
O1 Eu1 O13 73.01(19)
O1W Eu1 O14 68.9(2)
O5W Eu1 O14 137.54(19)
O2 Eu1 O14 67.66(18)
O4W Eu1 O14 73.28(19)
O2W Eu1 O14 118.3(2)
O3W Eu1 O14 131.3(2)
O1 Eu1 O14 109.10(18)
O13 Eu1 O14 48.99(19)
O1W Eu1 N25 67.4(3)
O5W Eu1 N25 150.1(2)
O2 Eu1 N25 77.8(2)
O4W Eu1 N25 97.9(2)
O2W Eu1 N25 96.2(2)
O3W Eu1 N25 139.2(2)
O1 Eu1 N25 91.81(19)
O13 Eu1 N25 24.17(19)
O14 Eu1 N25 24.90(16)
O1 C1 N1 125.1(7)
O1 C1 N2 124.3(7)
N1 C1 N2 110.6(6)
N3 C2 N1 113.0(7)
N3 C2 C37 110.5(7)
N1 C2 C37 111.5(7)
N3 C2 C3 102.5(6)
N1 C2 C3 102.3(6)
C37 C2 C3 116.6(8)
N4 C3 N2 112.2(6)
N4 C3 C38 111.0(7)
N2 C3 C38 111.8(7)
N4 C3 C2 101.5(6)
N2 C3 C2 103.2(6)
C38 C3 C2 116.5(7)
O7 C4 N3 129.0(9)
O7 C4 N4 125.1(8)
N3 C4 N4 105.9(7)
N5 C5 N2 114.1(6)
N5 C5 H5A 108.7
N2 C5 H5A 108.7
N5 C5 H5B 108.7
N2 C5 H5B 108.7
H5A C5 H5B 107.6
N7 C6 N4 115.8(7)
N7 C6 H6A 108.3
N4 C6 H6A 108.3
N7 C6 H6B 108.3
N4 C6 H6B 108.3
H6A C6 H6B 107.4
O2 C7 N6 125.0(7)
O2 C7 N5 124.2(7)
N6 C7 N5 110.8(6)
N7 C8 N5 112.5(6)
N7 C8 C39 111.8(7)
N5 C8 C39 113.6(7)
N7 C8 C9 100.7(6)
N5 C8 C9 101.5(6)
C39 C8 C9 115.7(7)
N8 C9 N6 114.7(7)
N8 C9 C40 112.4(7)
N6 C9 C40 109.1(7)
N8 C9 C8 102.2(6)
N6 C9 C8 102.9(6)
C40 C9 C8 115.2(8)
O8 C10 N8 127.0(8)
O8 C10 N7 124.6(7)
N8 C10 N7 108.3(6)
N9 C11 N6 114.7(6)
N9 C11 H11A 108.6
N6 C11 H11A 108.6
N9 C11 H11B 108.6
N6 C11 H11B 108.6
H11A C11 H11B 107.6
N11 C12 N8 114.0(6)
N11 C12 H12A 108.7
N8 C12 H12A 108.7
N11 C12 H12B 108.7
N8 C12 H12B 108.7
H12A C12 H12B 107.6
O3 C13 N10 126.1(8)
O3 C13 N9 125.8(7)
N10 C13 N9 108.0(7)
N9 C14 N11 114.6(6)
N9 C14 C15 103.5(6)
N11 C14 C15 103.7(6)
N9 C14 H14 111.5
N11 C14 H14 111.5
C15 C14 H14 111.5
N12 C15 N10 113.4(6)
N12 C15 C14 103.3(6)
N10 C15 C14 104.1(6)
N12 C15 H15 111.8
N10 C15 H15 111.8
C14 C15 H15 111.8
O9 C16 N12 127.8(8)
O9 C16 N11 126.1(9)
N12 C16 N11 106.1(6)
N10 C17 N13 110.1(7)
N10 C17 H17A 109.6
N13 C17 H17A 109.6
N10 C17 H17B 109.6
N13 C17 H17B 109.6
H17A C17 H17B 108.1
N15 C18 N12 113.4(6)
N15 C18 H18A 108.9
N12 C18 H18A 108.9
N15 C18 H18B 108.9
N12 C18 H18B 108.9
H18A C18 H18B 107.7
O4 C19 N14 128.6(8)
O4 C19 N13 125.0(8)
N14 C19 N13 106.3(6)
N15 C20 N13 114.3(7)
N15 C20 C21 103.6(6)
N13 C20 C21 100.8(6)
N15 C20 H20 112.4
N13 C20 H20 112.4
C21 C20 H20 112.4
N14 C21 N16 117.1(7)
N14 C21 C20 104.1(6)
N16 C21 C20 102.8(7)
N14 C21 H21 110.8
N16 C21 H21 110.8
C20 C21 H21 110.8
O10 C22 N16 126.5(8)
O10 C22 N15 123.5(9)
N16 C22 N15 109.9(8)
N17 C23 N14 113.8(7)
N17 C23 H23A 108.8
N14 C23 H23A 108.8
N17 C23 H23B 108.8
N14 C23 H23B 108.8
H23A C23 H23B 107.7
N19 C24 N16 113.9(7)
N19 C24 H24A 108.8
N16 C24 H24A 108.8
N19 C24 H24B 108.8
N16 C24 H24B 108.8
H24A C24 H24B 107.7
O5 C25 N18 124.3(8)
O5 C25 N17 127.5(8)
N18 C25 N17 108.1(7)
N17 C26 N19 115.4(6)
N17 C26 C27 104.0(6)
N19 C26 C27 103.4(7)
N17 C26 H26 111.2
N19 C26 H26 111.2
C27 C26 H26 111.2
N20 C27 N18 115.5(7)
N20 C27 C26 103.1(6)
N18 C27 C26 100.6(6)
N20 C27 H27 112.2
N18 C27 H27 112.2
C26 C27 H27 112.2
O11 C28 N20 126.5(9)
O11 C28 N19 125.6(8)
N20 C28 N19 107.8(7)
N21 C29 N18 113.1(7)
N21 C29 H29A 109.0
N18 C29 H29A 109.0
N21 C29 H29B 109.0
N18 C29 H29B 109.0
H29A C29 H29B 107.8
N20 C30 N23 114.6(6)
N20 C30 H30A 108.6
N23 C30 H30A 108.6
N20 C30 H30B 108.6
N23 C30 H30B 108.6
H30A C30 H30B 107.6
O6 C31 N21 125.8(8)
O6 C31 N22 126.0(8)
N21 C31 N22 108.2(7)
N21 C32 N23 114.3(7)
N21 C32 C33 102.3(6)
N23 C32 C33 102.7(7)
N21 C32 H32 112.2
N23 C32 H32 112.2
C33 C32 H32 112.2
N22 C33 N24 115.1(7)
N22 C33 C32 103.8(7)
N24 C33 C32 101.8(7)
N22 C33 H33 111.8
N24 C33 H33 111.8
C32 C33 H33 111.8
O12 C34 N23 128.0(9)
O12 C34 N24 126.3(9)
N23 C34 N24 105.7(8)
N22 C35 N1 114.1(6)
N22 C35 H35A 108.7
N1 C35 H35A 108.7
N22 C35 H35B 108.7
N1 C35 H35B 108.7
H35A C35 H35B 107.6
N24 C36 N3 114.3(8)
N24 C36 H36A 108.7
N3 C36 H36A 108.7
N24 C36 H36B 108.7
N3 C36 H36B 108.7
H36A C36 H36B 107.6
C2 C37 H37A 109.5
C2 C37 H37B 109.5
H37A C37 H37B 109.5
C2 C37 H37C 109.5
H37A C37 H37C 109.5
H37B C37 H37C 109.5
C3 C38 H38A 109.5
C3 C38 H38B 109.5
H38A C38 H38B 109.5
C3 C38 H38C 109.5
H38A C38 H38C 109.5
H38B C38 H38C 109.5
C8 C39 H39A 109.5
C8 C39 H39B 109.5
H39A C39 H39B 109.5
C8 C39 H39C 109.5
H39A C39 H39C 109.5
H39B C39 H39C 109.5
C9 C40 H40A 109.5
C9 C40 H40B 109.5
H40A C40 H40B 109.5
C9 C40 H40C 109.5
H40A C40 H40C 109.5
H40B C40 H40C 109.5
C1 N1 C35 121.4(6)
C1 N1 C2 112.3(6)
C35 N1 C2 125.2(6)
C1 N2 C5 123.1(6)
C1 N2 C3 111.0(6)
C5 N2 C3 125.9(7)
C4 N3 C2 115.2(7)
C4 N3 C36 119.8(7)
C2 N3 C36 124.9(7)
C4 N4 C3 114.1(6)
C4 N4 C6 120.1(7)
C3 N4 C6 123.6(7)
C7 N5 C5 121.2(6)
C7 N5 C8 112.6(6)
C5 N5 C8 126.0(7)
C7 N6 C11 121.7(6)
C7 N6 C9 110.7(6)
C11 N6 C9 125.6(6)
C10 N7 C6 121.2(7)
C10 N7 C8 111.8(6)
C6 N7 C8 124.8(7)
C10 N8 C9 114.3(7)
C10 N8 C12 119.1(7)
C9 N8 C12 126.1(7)
C13 N9 C11 123.4(5)
C13 N9 C14 111.4(6)
C11 N9 C14 121.5(7)
C13 N10 C17 122.3(7)
C13 N10 C15 112.0(8)
C17 N10 C15 122.5(7)
C16 N11 C12 120.9(7)
C16 N11 C14 112.4(8)
C12 N11 C14 124.4(7)
C16 N12 C15 113.9(6)
C16 N12 C18 120.9(6)
C15 N12 C18 123.9(7)
C19 N13 C17 120.6(7)
C19 N13 C20 113.4(7)
C17 N13 C20 124.8(6)
C19 N14 C21 114.4(6)
C19 N14 C23 122.4(7)
C21 N14 C23 123.0(7)
C22 N15 C18 123.7(7)
C22 N15 C20 110.9(7)
C18 N15 C20 125.0(6)
C22 N16 C21 112.6(7)
C22 N16 C24 122.2(7)
C21 N16 C24 123.1(7)
C25 N17 C26 112.6(7)
C25 N17 C23 123.5(7)
C26 N17 C23 123.9(7)
C25 N18 C27 113.0(7)
C25 N18 C29 121.9(7)
C27 N18 C29 121.8(7)
C28 N19 C24 122.7(7)
C28 N19 C26 111.4(6)
C24 N19 C26 123.7(7)
C28 N20 C30 122.3(8)
C28 N20 C27 112.9(7)
C30 N20 C27 124.7(7)
C31 N21 C32 113.7(7)
C31 N21 C29 121.2(7)
C32 N21 C29 123.2(7)
C31 N22 C35 122.5(6)
C31 N22 C33 111.8(7)
C35 N22 C33 124.4(7)
C34 N23 C32 114.8(7)
C34 N23 C30 120.5(7)
C32 N23 C30 123.9(7)
C34 N24 C33 114.3(8)
C34 N24 C36 121.6(8)
C33 N24 C36 121.4(9)
C1 O1 Eu1 155.9(5)
C7 O2 Eu1 166.3(5)

loop_
_geom_bond_atom_site_label_1
_geom_bond_atom_site_label_2
_geom_bond_distance
N26 O17 1.249(2)
N26 O18 1.249(2)
N26 O16 1.250(2)
O1W Eu1 2.403(5)
O2W Eu1 2.426(4)
O3W Eu1 2.446(7)
O4W Eu1 2.420(6)
O5W Eu1 2.418(6)
N25 O15 1.227(9)
N25 O13 1.258(9)
N25 O14 1.266(9)
N25 Eu1 3.004(7)
O13 Eu1 2.477(7)
O14 Eu1 2.665(6)
Eu1 O2 2.419(5)
Eu1 O1 2.458(5)
C1 O1 1.240(8)
C1 N1 1.336(10)
C1 N2 1.372(10)
C2 N3 1.459(10)
C2 N1 1.486(10)
C2 C37 1.510(12)
C2 C3 1.565(12)
C3 N4 1.469(10)
C3 N2 1.481(9)
C3 C38 1.498(13)
C4 O7 1.172(10)
C4 N3 1.350(11)
C4 N4 1.383(11)
C5 N5 1.440(9)
C5 N2 1.441(9)
C5 H5A 0.9800
C5 H5B 0.9800
C6 N7 1.442(10)
C6 N4 1.465(9)
C6 H6A 0.9800
C6 H6B 0.9800
C7 O2 1.238(9)
C7 N6 1.356(9)
C7 N5 1.365(10)
C8 N7 1.463(10)
C8 N5 1.468(10)
C8 C39 1.495(12)
C8 C9 1.593(12)
C9 N8 1.422(10)
C9 N6 1.497(10)
C9 C40 1.577(13)
C10 O8 1.216(9)
C10 N8 1.333(10)
C10 N7 1.377(10)
C11 N9 1.428(10)
C11 N6 1.447(10)
C11 H11A 0.9800
C11 H11B 0.9800
C12 N11 1.423(13)
C12 N8 1.482(10)
C12 H12A 0.9800
C12 H12B 0.9800
C13 O3 1.198(9)
C13 N10 1.358(11)
C13 N9 1.397(11)
C14 N9 1.458(9)
C14 N11 1.461(10)
C14 C15 1.530(11)
C14 H14 0.9900
C15 N12 1.435(9)
C15 N10 1.465(10)
C15 H15 0.9900
C16 O9 1.178(9)
C16 N12 1.379(11)
C16 N11 1.383(12)
C17 N10 1.462(12)
C17 N13 1.467(11)
C17 H17A 0.9800
C17 H17B 0.9800
C18 N15 1.410(10)
C18 N12 1.482(10)
C18 H18A 0.9800
C18 H18B 0.9800
C19 O4 1.185(9)
C19 N14 1.367(10)
C19 N13 1.376(11)
C20 N15 1.446(10)
C20 N13 1.472(9)
C20 C21 1.567(11)
C20 H20 0.9900
C21 N14 1.418(10)
C21 N16 1.438(11)
C21 H21 0.9900
C22 O10 1.244(11)
C22 N16 1.345(12)
C22 N15 1.372(11)
C23 N17 1.458(11)
C23 N14 1.453(11)
C23 H23A 0.9800
C23 H23B 0.9800
C24 N19 1.436(10)
C24 N16 1.463(10)
C24 H24A 0.9800
C24 H24B 0.9800
C25 O5 1.229(9)
C25 N18 1.356(11)
C25 N17 1.346(11)
C26 N17 1.434(9)
C26 N19 1.445(10)
C26 C27 1.551(11)
C26 H26 0.9900
C27 N20 1.434(11)
C27 N18 1.460(10)
C27 H27 0.9900
C28 O11 1.198(10)
C28 N20 1.368(11)
C28 N19 1.388(12)
C29 N21 1.457(11)
C29 N18 1.491(11)
C29 H29A 0.9800
C29 H29B 0.9800
C30 N20 1.419(10)
C30 N23 1.478(10)
C30 H30A 0.9800
C30 H30B 0.9800
C31 O6 1.219(9)
C31 N21 1.364(11)
C31 N22 1.365(11)
C32 N21 1.429(10)
C32 N23 1.435(10)
C32 C33 1.560(14)
C32 H32 0.9900
C33 N22 1.446(10)
C33 N24 1.446(11)
C33 H33 0.9900
C34 O12 1.197(10)
C34 N23 1.357(11)
C34 N24 1.370(11)
C35 N22 1.438(10)
C35 N1 1.482(9)
C35 H35A 0.9800
C35 H35B 0.9800
C36 N24 1.460(11)
C36 N3 1.473(11)
C36 H36A 0.9800
C36 H36B 0.9800
C37 H37A 0.9700
C37 H37B 0.9700
C37 H37C 0.9700
C38 H38A 0.9700
C38 H38B 0.9700
C38 H38C 0.9700
C39 H39A 0.9700
C39 H39B 0.9700
C39 H39C 0.9700
C40 H40A 0.9700
C40 H40B 0.9700
C40 H40C 0.9700

loop_
_platon_squeeze_void_nr
_platon_squeeze_void_average_x
_platon_squeeze_void_average_y
_platon_squeeze_void_average_z
_platon_squeeze_void_volume
_platon_squeeze_void_count_electrons
_platon_squeeze_void_content
1 0.064 0.317 0.379 28 7 ' '
2 0.114 0.354 0.878 15 8 ' '
3 0.225 0.895 0.848 104 27 ' '
4 0.275 0.895 0.348 104 27 ' '
5 0.217 0.057 0.572 18 10 ' '
6 0.218 0.222 0.558 13 9 ' '
7 0.282 0.057 0.072 18 10 ' '
8 0.281 0.222 0.058 13 9 ' '
9 0.436 0.317 0.879 28 7 ' '
10 0.386 0.354 0.378 15 8 ' '
11 0.564 0.817 0.121 28 7 ' '
12 0.614 0.854 0.622 15 8 ' '
13 0.725 0.395 0.652 104 27 ' '
14 0.775 0.395 0.152 104 27 ' '
15 0.717 0.557 0.928 18 10 ' '
16 0.718 0.722 0.942 13 9 ' '
17 0.782 0.557 0.428 18 10 ' '
18 0.781 0.722 0.442 13 9 ' '
19 0.936 0.817 0.621 28 7 ' '
20 0.886 0.854 0.122 15 8 ' '
